data_7005400
loop_
_publ_author_name
'Suijkerbuijk, Bart M. J. M.'
'Aerts, Bas N. H.'
'Dijkstra, Harm P.'
'Lutz, Martin'
'Spek, Anthony L.'
'van Koten, Gerard'
'Klein Gebbink, Robertus J. M.'

_publ_section_title
;
 "Click" 1,2,3-triazoles as tunable ligands for late transition metal
 complexes.
;
_journal_issue 13
_journal_name_full 'Dalton transactions (Cambridge, England : 2003)'
_journal_page_first 1273
_journal_page_last 1276
_journal_paper_doi 10.1039/b701978p
_journal_year 2007
_chemical_formula_moiety 'C27 H32 N5 Pd, B F4'
_chemical_formula_sum 'C27 H32 B F4 N5 Pd'
_chemical_formula_weight 619.79
_chemical_name_systematic
;
?
;
_space_group_IT_number 61
_symmetry_cell_setting orthorhombic
_symmetry_space_group_name_Hall '-P 2ac 2ab'
_symmetry_space_group_name_H-M 'P b c a'
_atom_sites_solution_hydrogens difmap
_atom_sites_solution_primary direct
_atom_sites_solution_secondary difmap
_audit_creation_method SHELXL-97
_cell_angle_alpha 90.00
_cell_angle_beta 90.00
_cell_angle_gamma 90.00
_cell_formula_units_Z 8
_cell_length_a 18.7077(2)
_cell_length_b 13.95732(10)
_cell_length_c 20.6417(3)
_cell_measurement_reflns_used 35573
_cell_measurement_temperature 150(2)
_cell_measurement_theta_max 27.49
_cell_measurement_theta_min 1.97
_cell_volume 5389.74(10)
_computing_cell_refinement Peakref
_computing_data_collection 'Nonius COLLECT'
_computing_data_reduction EvalCCD
_computing_structure_refinement 'SHELXL-97 (Sheldrick, 1997)'
_computing_structure_solution 'coordinates taken from Pt compound'
_diffrn_ambient_temperature 150(2)
_diffrn_measured_fraction_theta_full 1.000
_diffrn_measured_fraction_theta_max 1.000
_diffrn_measurement_device_type 'Nonius KappaCCD'
_diffrn_radiation_monochromator graphite
_diffrn_radiation_source 'rotating anode'
_diffrn_radiation_type MoK\a
_diffrn_radiation_wavelength 0.71073
_diffrn_reflns_av_R_equivalents 0.0410
_diffrn_reflns_av_sigmaI/netI 0.0201
_diffrn_reflns_limit_h_max 23
_diffrn_reflns_limit_h_min -24
_diffrn_reflns_limit_k_max 18
_diffrn_reflns_limit_k_min -18
_diffrn_reflns_limit_l_max 26
_diffrn_reflns_limit_l_min -26
_diffrn_reflns_number 102749
_diffrn_reflns_theta_full 27.50
_diffrn_reflns_theta_max 27.50
_diffrn_reflns_theta_min 1.97
_exptl_absorpt_coefficient_mu 0.742
_exptl_absorpt_correction_T_max 0.89
_exptl_absorpt_correction_T_min 0.77
_exptl_absorpt_correction_type multi-scan
_exptl_crystal_colour colourless
_exptl_crystal_density_diffrn 1.528
_exptl_crystal_density_method 'not measured'
_exptl_crystal_description block
_exptl_crystal_F_000 2528
_exptl_crystal_size_max 0.15
_exptl_crystal_size_mid 0.15
_exptl_crystal_size_min 0.15
_refine_diff_density_max 0.465
_refine_diff_density_min -0.352
_refine_diff_density_rms 0.064
_refine_ls_extinction_method none
_refine_ls_goodness_of_fit_ref 1.035
_refine_ls_hydrogen_treatment constr
_refine_ls_matrix_type full
_refine_ls_number_parameters 347
_refine_ls_number_reflns 6200
_refine_ls_number_restraints 0
_refine_ls_restrained_S_all 1.035
_refine_ls_R_factor_all 0.0436
_refine_ls_R_factor_gt 0.0263
_refine_ls_shift/su_max 0.001
_refine_ls_shift/su_mean 0.000
_refine_ls_structure_factor_coef Fsqd
_refine_ls_weighting_details 'calc w=1/[\s^2^(Fo^2^)+(0.0210P)^2^+5.3977P] where P=(Fo^2^+2Fc^2^)/3'
_refine_ls_weighting_scheme calc
_refine_ls_wR_factor_gt 0.0531
_refine_ls_wR_factor_ref 0.0591
_reflns_number_gt 4874
_reflns_number_total 6200
_reflns_threshold_expression I>2\s(I)
_cod_data_source_file b701978p.txt
_cod_data_source_block s3617a
_cod_database_code 7005400

loop_
_symmetry_equiv_pos_as_xyz
'x, y, z'
'-x+1/2, -y, z+1/2'
'x+1/2, -y+1/2, -z'
'-x, y+1/2, -z+1/2'
'-x, -y, -z'
'x-1/2, y, -z-1/2'
'-x-1/2, y-1/2, z'
'x, -y-1/2, z-1/2'

loop_
_atom_site_label
_atom_site_type_symbol
_atom_site_fract_x
_atom_site_fract_y
_atom_site_fract_z
_atom_site_U_iso_or_equiv
_atom_site_adp_type
_atom_site_occupancy
_atom_site_symmetry_multiplicity
_atom_site_calc_flag
_atom_site_refinement_flags
_atom_site_disorder_assembly
_atom_site_disorder_group
Pd1 Pd -0.019581(8) 0.542885(10) 0.316191(7) 0.01808(5) Uani 1 1 d . . .
N1 N 0.03571(9) 0.58082(12) 0.23112(8) 0.0233(4) Uani 1 1 d . . .
N2 N -0.08345(9) 0.46831(12) 0.38322(8) 0.0244(4) Uani 1 1 d . . .
N3 N 0.05346(9) 0.61171(12) 0.38303(8) 0.0222(4) Uani 1 1 d . . .
N4 N 0.11738(9) 0.57054(12) 0.38696(8) 0.0248(4) Uani 1 1 d . . .
N5 N 0.15785(9) 0.62966(12) 0.42191(8) 0.0233(4) Uani 1 1 d . . .
C1 C -0.08126(11) 0.48056(14) 0.25504(10) 0.0224(4) Uani 1 1 d . . .
C2 C -0.06810(11) 0.49227(15) 0.18926(10) 0.0262(4) Uani 1 1 d . . .
C3 C -0.11206(13) 0.44426(17) 0.14542(11) 0.0360(6) Uani 1 1 d . . .
H3 H -0.1039 0.4501 0.1002 0.043 Uiso 1 1 calc R . .
C4 C -0.16754(13) 0.38805(18) 0.16808(13) 0.0408(6) Uani 1 1 d . . .
H4 H -0.1968 0.3546 0.1380 0.049 Uiso 1 1 calc R . .
C5 C -0.18124(12) 0.37950(16) 0.23365(13) 0.0373(6) Uani 1 1 d . . .
H5 H -0.2201 0.3414 0.2483 0.045 Uiso 1 1 calc R . .
C6 C -0.13805(11) 0.42675(15) 0.27818(11) 0.0267(5) Uani 1 1 d . . .
C7 C -0.01273(12) 0.56655(16) 0.17324(10) 0.0295(5) Uani 1 1 d . . .
H7A H -0.0364 0.6278 0.1620 0.035 Uiso 1 1 calc R . .
H7B H 0.0158 0.5454 0.1354 0.035 Uiso 1 1 calc R . .
C8 C 0.06471(13) 0.67973(16) 0.23104(11) 0.0343(5) Uani 1 1 d . . .
H8A H 0.0993 0.6867 0.2664 0.051 Uiso 1 1 calc R . .
H8B H 0.0256 0.7255 0.2371 0.051 Uiso 1 1 calc R . .
H8C H 0.0884 0.6923 0.1896 0.051 Uiso 1 1 calc R . .
C9 C 0.09621(12) 0.51220(16) 0.22557(11) 0.0311(5) Uani 1 1 d . . .
H9A H 0.1257 0.5292 0.1880 0.047 Uiso 1 1 calc R . .
H9B H 0.0775 0.4471 0.2200 0.047 Uiso 1 1 calc R . .
H9C H 0.1254 0.5151 0.2650 0.047 Uiso 1 1 calc R . .
C10 C -0.15102(11) 0.43439(16) 0.34982(11) 0.0316(5) Uani 1 1 d . . .
H10A H -0.1653 0.3711 0.3673 0.038 Uiso 1 1 calc R . .
H10B H -0.1903 0.4802 0.3582 0.038 Uiso 1 1 calc R . .
C11 C -0.04032(13) 0.38311(16) 0.40211(11) 0.0337(5) Uani 1 1 d . . .
H11A H 0.0038 0.4042 0.4233 0.051 Uiso 1 1 calc R . .
H11B H -0.0284 0.3458 0.3634 0.051 Uiso 1 1 calc R . .
H11C H -0.0680 0.3432 0.4321 0.051 Uiso 1 1 calc R . .
C12 C -0.10274(13) 0.52233(17) 0.44254(11) 0.0351(5) Uani 1 1 d . . .
H12A H -0.1322 0.4818 0.4707 0.053 Uiso 1 1 calc R . .
H12B H -0.1297 0.5799 0.4305 0.053 Uiso 1 1 calc R . .
H12C H -0.0591 0.5410 0.4656 0.053 Uiso 1 1 calc R . .
C13 C 0.12172(11) 0.70811(15) 0.44018(9) 0.0242(4) Uani 1 1 d . . .
H13 H 0.1393 0.7604 0.4650 0.029 Uiso 1 1 calc R . .
C14 C 0.05397(11) 0.69688(14) 0.41551(9) 0.0208(4) Uani 1 1 d . . .
C15 C 0.23453(11) 0.60814(17) 0.43153(11) 0.0303(5) Uani 1 1 d . . .
H15A H 0.2428 0.5386 0.4257 0.036 Uiso 1 1 calc R . .
H15B H 0.2487 0.6255 0.4762 0.036 Uiso 1 1 calc R . .
C16 C 0.27946(11) 0.66343(15) 0.38383(11) 0.0269(5) Uani 1 1 d . . .
C17 C 0.31719(12) 0.74386(18) 0.40332(13) 0.0387(6) Uani 1 1 d . . .
H17 H 0.3167 0.7634 0.4474 0.046 Uiso 1 1 calc R . .
C18 C 0.35629(13) 0.79622(19) 0.35694(16) 0.0487(7) Uani 1 1 d . . .
H18 H 0.3819 0.8519 0.3696 0.058 Uiso 1 1 calc R . .
C19 C 0.35732(13) 0.7668(2) 0.29342(15) 0.0471(7) Uani 1 1 d . . .
H19 H 0.3844 0.8019 0.2626 0.056 Uiso 1 1 calc R . .
C20 C 0.32000(13) 0.68766(18) 0.27396(13) 0.0413(6) Uani 1 1 d . . .
H20 H 0.3208 0.6682 0.2299 0.050 Uiso 1 1 calc R . .
C21 C 0.28118(12) 0.63636(16) 0.31898(11) 0.0315(5) Uani 1 1 d . . .
H21 H 0.2551 0.5815 0.3054 0.038 Uiso 1 1 calc R . .
C22 C -0.00800(11) 0.76115(14) 0.42187(9) 0.0219(4) Uani 1 1 d . . .
C23 C -0.00794(12) 0.83183(16) 0.46990(11) 0.0316(5) Uani 1 1 d . . .
H23 H 0.0314 0.8368 0.4988 0.038 Uiso 1 1 calc R . .
C24 C -0.06482(13) 0.89443(17) 0.47547(12) 0.0380(6) Uani 1 1 d . . .
H24 H -0.0637 0.9430 0.5077 0.046 Uiso 1 1 calc R . .
C25 C -0.12335(12) 0.88732(16) 0.43482(11) 0.0331(5) Uani 1 1 d . . .
H25 H -0.1623 0.9305 0.4390 0.040 Uiso 1 1 calc R . .
C26 C -0.12443(12) 0.81667(16) 0.38811(11) 0.0307(5) Uani 1 1 d . . .
H26 H -0.1648 0.8104 0.3606 0.037 Uiso 1 1 calc R . .
C27 C -0.06699(11) 0.75477(15) 0.38104(10) 0.0266(5) Uani 1 1 d . . .
H27 H -0.0679 0.7075 0.3480 0.032 Uiso 1 1 calc R . .
F1 F 0.26633(9) 0.11517(14) 0.12487(8) 0.0680(5) Uani 1 1 d . . .
F2 F 0.27781(9) 0.24384(11) 0.05949(8) 0.0548(4) Uani 1 1 d . . .
F3 F 0.37083(7) 0.14576(13) 0.07560(8) 0.0570(4) Uani 1 1 d . . .
F4 F 0.27713(11) 0.09705(13) 0.01680(9) 0.0789(6) Uani 1 1 d . . .
B1 B 0.29734(14) 0.1497(2) 0.06955(13) 0.0324(6) Uani 1 1 d . . .

loop_
_atom_site_aniso_label
_atom_site_aniso_U_11
_atom_site_aniso_U_22
_atom_site_aniso_U_33
_atom_site_aniso_U_23
_atom_site_aniso_U_13
_atom_site_aniso_U_12
Pd1 0.01887(8) 0.01733(7) 0.01804(7) -0.00102(6) 0.00238(6) -0.00270(6)
N1 0.0273(9) 0.0203(8) 0.0224(8) 0.0006(7) 0.0057(7) -0.0015(7)
N2 0.0236(9) 0.0253(9) 0.0245(8) 0.0030(7) 0.0059(7) -0.0020(7)
N3 0.0201(9) 0.0235(9) 0.0229(8) 0.0004(7) 0.0009(7) -0.0008(7)
N4 0.0225(9) 0.0260(9) 0.0260(9) 0.0016(7) 0.0008(7) -0.0007(7)
N5 0.0194(8) 0.0279(9) 0.0226(8) 0.0059(7) 0.0000(7) -0.0026(7)
C1 0.0229(10) 0.0177(9) 0.0267(10) -0.0040(8) -0.0028(8) 0.0013(8)
C2 0.0279(11) 0.0245(10) 0.0263(11) -0.0070(9) -0.0016(9) 0.0058(9)
C3 0.0400(13) 0.0375(13) 0.0306(12) -0.0152(10) -0.0089(10) 0.0118(11)
C4 0.0351(13) 0.0350(13) 0.0525(16) -0.0231(12) -0.0143(12) 0.0046(11)
C5 0.0266(12) 0.0254(11) 0.0600(16) -0.0098(11) -0.0061(11) -0.0028(10)
C6 0.0232(11) 0.0194(10) 0.0374(12) -0.0023(9) -0.0014(9) 0.0008(8)
C7 0.0370(12) 0.0311(11) 0.0204(10) 0.0009(8) 0.0023(9) 0.0040(10)
C8 0.0443(14) 0.0249(11) 0.0336(12) 0.0032(9) 0.0109(11) -0.0086(10)
C9 0.0305(12) 0.0345(12) 0.0285(11) -0.0002(9) 0.0089(10) 0.0051(10)
C10 0.0220(11) 0.0306(12) 0.0422(13) 0.0033(10) 0.0033(10) -0.0058(9)
C11 0.0365(13) 0.0303(12) 0.0343(12) 0.0105(10) 0.0050(10) 0.0027(10)
C12 0.0379(13) 0.0408(14) 0.0267(11) 0.0006(10) 0.0145(10) -0.0013(10)
C13 0.0251(11) 0.0262(10) 0.0211(10) 0.0011(8) 0.0000(8) -0.0046(9)
C14 0.0230(10) 0.0233(10) 0.0161(9) 0.0007(8) 0.0013(8) -0.0051(8)
C15 0.0202(11) 0.0373(13) 0.0335(12) 0.0103(10) -0.0035(9) 0.0024(9)
C16 0.0169(10) 0.0275(11) 0.0364(12) 0.0071(9) 0.0002(9) 0.0046(9)
C17 0.0235(12) 0.0376(13) 0.0549(15) -0.0018(12) -0.0053(11) 0.0016(10)
C18 0.0222(12) 0.0324(14) 0.091(2) 0.0091(14) -0.0062(14) -0.0049(10)
C19 0.0301(13) 0.0468(16) 0.0643(18) 0.0238(14) 0.0129(13) 0.0079(12)
C20 0.0375(14) 0.0428(15) 0.0435(14) 0.0131(12) 0.0113(12) 0.0151(12)
C21 0.0286(11) 0.0273(11) 0.0387(12) 0.0072(10) 0.0042(10) 0.0076(9)
C22 0.0219(10) 0.0217(10) 0.0222(10) 0.0006(8) 0.0045(8) -0.0037(8)
C23 0.0315(12) 0.0344(12) 0.0290(11) -0.0088(10) 0.0017(9) -0.0037(10)
C24 0.0434(14) 0.0324(13) 0.0383(13) -0.0146(10) 0.0108(11) -0.0018(11)
C25 0.0326(12) 0.0276(11) 0.0392(13) 0.0023(10) 0.0140(10) 0.0044(10)
C26 0.0268(11) 0.0322(12) 0.0332(12) 0.0015(10) 0.0006(9) 0.0021(9)
C27 0.0280(11) 0.0252(10) 0.0267(10) -0.0045(9) -0.0018(9) 0.0011(9)
F1 0.0491(10) 0.0954(14) 0.0594(10) 0.0384(10) 0.0082(8) -0.0190(9)
F2 0.0626(10) 0.0382(8) 0.0637(10) 0.0074(7) 0.0186(8) 0.0123(8)
F3 0.0299(8) 0.0859(12) 0.0553(9) 0.0236(9) 0.0029(7) 0.0010(8)
F4 0.1065(16) 0.0612(12) 0.0691(12) -0.0241(10) -0.0345(11) 0.0019(11)
B1 0.0323(14) 0.0339(14) 0.0310(13) 0.0052(11) -0.0029(11) -0.0037(11)

loop_
_atom_type_symbol
_atom_type_description
_atom_type_scat_dispersion_real
_atom_type_scat_dispersion_imag
_atom_type_scat_source
C C 0.0033 0.0016 'International Tables Vol C Tables 4.2.6.8 and 6.1.1.4'
H H 0.0000 0.0000 'International Tables Vol C Tables 4.2.6.8 and 6.1.1.4'
B B 0.0013 0.0007 'International Tables Vol C Tables 4.2.6.8 and 6.1.1.4'
F F 0.0171 0.0103 'International Tables Vol C Tables 4.2.6.8 and 6.1.1.4'
N N 0.0061 0.0033 'International Tables Vol C Tables 4.2.6.8 and 6.1.1.4'
Pd Pd -0.9988 1.0072 'International Tables Vol C Tables 4.2.6.8 and 6.1.1.4'

loop_
_geom_angle_atom_site_label_1
_geom_angle_atom_site_label_2
_geom_angle_atom_site_label_3
_geom_angle
_geom_angle_site_symmetry_1
_geom_angle_site_symmetry_3
_geom_angle_publ_flag
C1 Pd1 N2 82.35(8) . . ?
C1 Pd1 N1 82.00(8) . . ?
N2 Pd1 N1 162.16(7) . . ?
C1 Pd1 N3 177.85(7) . . ?
N2 Pd1 N3 99.14(6) . . ?
N1 Pd1 N3 96.30(6) . . ?
C8 N1 C9 108.72(17) . . ?
C8 N1 C7 109.92(17) . . ?
C9 N1 C7 108.08(16) . . ?
C8 N1 Pd1 114.49(13) . . ?
C9 N1 Pd1 106.04(12) . . ?
C7 N1 Pd1 109.35(12) . . ?
C12 N2 C11 108.77(17) . . ?
C12 N2 C10 109.35(17) . . ?
C11 N2 C10 108.77(17) . . ?
C12 N2 Pd1 115.46(13) . . ?
C11 N2 Pd1 105.05(12) . . ?
C10 N2 Pd1 109.21(12) . . ?
N4 N3 C14 109.89(16) . . ?
N4 N3 Pd1 114.50(12) . . ?
C14 N3 Pd1 134.71(14) . . ?
N3 N4 N5 106.06(16) . . ?
N4 N5 C13 111.82(16) . . ?
N4 N5 C15 119.88(17) . . ?
C13 N5 C15 128.09(18) . . ?
C6 C1 C2 122.43(19) . . ?
C6 C1 Pd1 118.68(16) . . ?
C2 C1 Pd1 118.88(15) . . ?
C1 C2 C3 118.2(2) . . ?
C1 C2 C7 114.73(18) . . ?
C3 C2 C7 126.5(2) . . ?
C4 C3 C2 119.7(2) . . ?
C4 C3 H3 120.1 . . ?
C2 C3 H3 120.1 . . ?
C5 C4 C3 121.3(2) . . ?
C5 C4 H4 119.4 . . ?
C3 C4 H4 119.4 . . ?
C4 C5 C6 119.9(2) . . ?
C4 C5 H5 120.1 . . ?
C6 C5 H5 120.1 . . ?
C1 C6 C5 118.3(2) . . ?
C1 C6 C10 115.12(18) . . ?
C5 C6 C10 126.2(2) . . ?
C2 C7 N1 109.27(16) . . ?
C2 C7 H7A 109.8 . . ?
N1 C7 H7A 109.8 . . ?
C2 C7 H7B 109.8 . . ?
N1 C7 H7B 109.8 . . ?
H7A C7 H7B 108.3 . . ?
N1 C8 H8A 109.5 . . ?
N1 C8 H8B 109.5 . . ?
H8A C8 H8B 109.5 . . ?
N1 C8 H8C 109.5 . . ?
H8A C8 H8C 109.5 . . ?
H8B C8 H8C 109.5 . . ?
N1 C9 H9A 109.5 . . ?
N1 C9 H9B 109.5 . . ?
H9A C9 H9B 109.5 . . ?
N1 C9 H9C 109.5 . . ?
H9A C9 H9C 109.5 . . ?
H9B C9 H9C 109.5 . . ?
C6 C10 N2 109.58(17) . . ?
C6 C10 H10A 109.8 . . ?
N2 C10 H10A 109.8 . . ?
C6 C10 H10B 109.8 . . ?
N2 C10 H10B 109.8 . . ?
H10A C10 H10B 108.2 . . ?
N2 C11 H11A 109.5 . . ?
N2 C11 H11B 109.5 . . ?
H11A C11 H11B 109.5 . . ?
N2 C11 H11C 109.5 . . ?
H11A C11 H11C 109.5 . . ?
H11B C11 H11C 109.5 . . ?
N2 C12 H12A 109.5 . . ?
N2 C12 H12B 109.5 . . ?
H12A C12 H12B 109.5 . . ?
N2 C12 H12C 109.5 . . ?
H12A C12 H12C 109.5 . . ?
H12B C12 H12C 109.5 . . ?
N5 C13 C14 105.51(18) . . ?
N5 C13 H13 127.2 . . ?
C14 C13 H13 127.2 . . ?
N3 C14 C13 106.72(18) . . ?
N3 C14 C22 124.70(18) . . ?
C13 C14 C22 128.57(18) . . ?
N5 C15 C16 110.44(16) . . ?
N5 C15 H15A 109.6 . . ?
C16 C15 H15A 109.6 . . ?
N5 C15 H15B 109.6 . . ?
C16 C15 H15B 109.6 . . ?
H15A C15 H15B 108.1 . . ?
C17 C16 C21 119.2(2) . . ?
C17 C16 C15 120.6(2) . . ?
C21 C16 C15 120.2(2) . . ?
C16 C17 C18 119.2(2) . . ?
C16 C17 H17 120.4 . . ?
C18 C17 H17 120.4 . . ?
C19 C18 C17 120.0(2) . . ?
C19 C18 H18 120.0 . . ?
C17 C18 H18 120.0 . . ?
C20 C19 C18 121.0(2) . . ?
C20 C19 H19 119.5 . . ?
C18 C19 H19 119.5 . . ?
C19 C20 C21 119.4(3) . . ?
C19 C20 H20 120.3 . . ?
C21 C20 H20 120.3 . . ?
C20 C21 C16 121.3(2) . . ?
C20 C21 H21 119.4 . . ?
C16 C21 H21 119.4 . . ?
C27 C22 C23 118.36(19) . . ?
C27 C22 C14 122.11(18) . . ?
C23 C22 C14 119.52(19) . . ?
C24 C23 C22 120.3(2) . . ?
C24 C23 H23 119.9 . . ?
C22 C23 H23 119.9 . . ?
C23 C24 C25 120.9(2) . . ?
C23 C24 H24 119.5 . . ?
C25 C24 H24 119.5 . . ?
C26 C25 C24 119.1(2) . . ?
C26 C25 H25 120.4 . . ?
C24 C25 H25 120.4 . . ?
C25 C26 C27 120.5(2) . . ?
C25 C26 H26 119.7 . . ?
C27 C26 H26 119.7 . . ?
C26 C27 C22 120.7(2) . . ?
C26 C27 H27 119.6 . . ?
C22 C27 H27 119.6 . . ?
F4 B1 F1 111.0(2) . . ?
F4 B1 F2 108.6(2) . . ?
F1 B1 F2 110.4(2) . . ?
F4 B1 F3 109.0(2) . . ?
F1 B1 F3 109.4(2) . . ?
F2 B1 F3 108.4(2) . . ?

loop_
_geom_bond_atom_site_label_1
_geom_bond_atom_site_label_2
_geom_bond_distance
_geom_bond_site_symmetry_2
_geom_bond_publ_flag
Pd1 C1 1.919(2) . ?
Pd1 N2 2.1037(16) . ?
Pd1 N1 2.1056(16) . ?
Pd1 N3 2.1664(17) . ?
N1 C8 1.483(3) . ?
N1 C9 1.487(3) . ?
N1 C7 1.513(3) . ?
N2 C12 1.483(3) . ?
N2 C11 1.489(3) . ?
N2 C10 1.516(3) . ?
N3 N4 1.329(2) . ?
N3 C14 1.365(2) . ?
N4 N5 1.332(2) . ?
N5 C13 1.341(3) . ?
N5 C15 1.479(3) . ?
C1 C6 1.386(3) . ?
C1 C2 1.390(3) . ?
C2 C3 1.394(3) . ?
C2 C7 1.502(3) . ?
C3 C4 1.383(4) . ?
C3 H3 0.9500 . ?
C4 C5 1.383(4) . ?
C4 H4 0.9500 . ?
C5 C6 1.390(3) . ?
C5 H5 0.9500 . ?
C6 C10 1.502(3) . ?
C7 H7A 0.9900 . ?
C7 H7B 0.9900 . ?
C8 H8A 0.9800 . ?
C8 H8B 0.9800 . ?
C8 H8C 0.9800 . ?
C9 H9A 0.9800 . ?
C9 H9B 0.9800 . ?
C9 H9C 0.9800 . ?
C10 H10A 0.9900 . ?
C10 H10B 0.9900 . ?
C11 H11A 0.9800 . ?
C11 H11B 0.9800 . ?
C11 H11C 0.9800 . ?
C12 H12A 0.9800 . ?
C12 H12B 0.9800 . ?
C12 H12C 0.9800 . ?
C13 C14 1.375(3) . ?
C13 H13 0.9500 . ?
C14 C22 1.472(3) . ?
C15 C16 1.507(3) . ?
C15 H15A 0.9900 . ?
C15 H15B 0.9900 . ?
C16 C17 1.386(3) . ?
C16 C21 1.391(3) . ?
C17 C18 1.409(4) . ?
C17 H17 0.9500 . ?
C18 C19 1.374(4) . ?
C18 H18 0.9500 . ?
C19 C20 1.367(4) . ?
C19 H19 0.9500 . ?
C20 C21 1.380(3) . ?
C20 H20 0.9500 . ?
C21 H21 0.9500 . ?
C22 C27 1.391(3) . ?
C22 C23 1.399(3) . ?
C23 C24 1.382(3) . ?
C23 H23 0.9500 . ?
C24 C25 1.383(3) . ?
C24 H24 0.9500 . ?
C25 C26 1.379(3) . ?
C25 H25 0.9500 . ?
C26 C27 1.387(3) . ?
C26 H26 0.9500 . ?
C27 H27 0.9500 . ?
F1 B1 1.368(3) . ?
F2 B1 1.380(3) . ?
F3 B1 1.382(3) . ?
F4 B1 1.367(3) . ?

loop_
_geom_torsion_atom_site_label_1
_geom_torsion_atom_site_label_2
_geom_torsion_atom_site_label_3
_geom_torsion_atom_site_label_4
_geom_torsion
_geom_torsion_site_symmetry_1
_geom_torsion_site_symmetry_2
_geom_torsion_site_symmetry_3
_geom_torsion_site_symmetry_4
_geom_torsion_publ_flag
C1 Pd1 N1 C8 140.85(16) . . . . ?
N2 Pd1 N1 C8 169.7(2) . . . . ?
N3 Pd1 N1 C8 -40.46(15) . . . . ?
C1 Pd1 N1 C9 -99.28(14) . . . . ?
N2 Pd1 N1 C9 -70.4(3) . . . . ?
N3 Pd1 N1 C9 79.40(13) . . . . ?
C1 Pd1 N1 C7 17.02(13) . . . . ?
N2 Pd1 N1 C7 45.9(3) . . . . ?
N3 Pd1 N1 C7 -164.30(13) . . . . ?
C1 Pd1 N2 C12 -139.92(16) . . . . ?
N1 Pd1 N2 C12 -168.8(2) . . . . ?
N3 Pd1 N2 C12 41.65(16) . . . . ?
C1 Pd1 N2 C11 100.27(14) . . . . ?
N1 Pd1 N2 C11 71.4(3) . . . . ?
N3 Pd1 N2 C11 -78.16(14) . . . . ?
C1 Pd1 N2 C10 -16.24(13) . . . . ?
N1 Pd1 N2 C10 -45.1(3) . . . . ?
N3 Pd1 N2 C10 165.33(13) . . . . ?
N2 Pd1 N3 N4 102.28(13) . . . . ?
N1 Pd1 N3 N4 -68.75(14) . . . . ?
N2 Pd1 N3 C14 -90.01(18) . . . . ?
N1 Pd1 N3 C14 98.96(18) . . . . ?
C14 N3 N4 N5 0.1(2) . . . . ?
Pd1 N3 N4 N5 170.84(11) . . . . ?
N3 N4 N5 C13 -0.4(2) . . . . ?
N3 N4 N5 C15 -175.59(16) . . . . ?
N2 Pd1 C1 C6 4.95(16) . . . . ?
N1 Pd1 C1 C6 176.37(17) . . . . ?
N2 Pd1 C1 C2 -176.08(17) . . . . ?
N1 Pd1 C1 C2 -4.66(16) . . . . ?
C6 C1 C2 C3 -3.0(3) . . . . ?
Pd1 C1 C2 C3 178.12(16) . . . . ?
C6 C1 C2 C7 169.56(19) . . . . ?
Pd1 C1 C2 C7 -9.4(3) . . . . ?
C1 C2 C3 C4 0.9(3) . . . . ?
C7 C2 C3 C4 -170.6(2) . . . . ?
C2 C3 C4 C5 1.1(4) . . . . ?
C3 C4 C5 C6 -1.1(4) . . . . ?
C2 C1 C6 C5 2.9(3) . . . . ?
Pd1 C1 C6 C5 -178.13(16) . . . . ?
C2 C1 C6 C10 -170.81(19) . . . . ?
Pd1 C1 C6 C10 8.1(2) . . . . ?
C4 C5 C6 C1 -0.9(3) . . . . ?
C4 C5 C6 C10 172.1(2) . . . . ?
C1 C2 C7 N1 23.2(3) . . . . ?
C3 C2 C7 N1 -165.0(2) . . . . ?
C8 N1 C7 C2 -151.81(17) . . . . ?
C9 N1 C7 C2 89.7(2) . . . . ?
Pd1 N1 C7 C2 -25.33(19) . . . . ?
C1 C6 C10 N2 -21.4(3) . . . . ?
C5 C6 C10 N2 165.4(2) . . . . ?
C12 N2 C10 C6 150.98(18) . . . . ?
C11 N2 C10 C6 -90.4(2) . . . . ?
Pd1 N2 C10 C6 23.8(2) . . . . ?
N4 N5 C13 C14 0.6(2) . . . . ?
C15 N5 C13 C14 175.24(18) . . . . ?
N4 N3 C14 C13 0.2(2) . . . . ?
Pd1 N3 C14 C13 -167.87(14) . . . . ?
N4 N3 C14 C22 -179.24(17) . . . . ?
Pd1 N3 C14 C22 12.6(3) . . . . ?
N5 C13 C14 N3 -0.5(2) . . . . ?
N5 C13 C14 C22 178.98(18) . . . . ?
N4 N5 C15 C16 97.5(2) . . . . ?
C13 N5 C15 C16 -76.8(3) . . . . ?
N5 C15 C16 C17 103.7(2) . . . . ?
N5 C15 C16 C21 -73.7(3) . . . . ?
C21 C16 C17 C18 0.1(3) . . . . ?
C15 C16 C17 C18 -177.4(2) . . . . ?
C16 C17 C18 C19 -0.7(4) . . . . ?
C17 C18 C19 C20 0.9(4) . . . . ?
C18 C19 C20 C21 -0.5(4) . . . . ?
C19 C20 C21 C16 -0.2(3) . . . . ?
C17 C16 C21 C20 0.4(3) . . . . ?
C15 C16 C21 C20 177.8(2) . . . . ?
N3 C14 C22 C27 -18.2(3) . . . . ?
C13 C14 C22 C27 162.4(2) . . . . ?
N3 C14 C22 C23 162.44(19) . . . . ?
C13 C14 C22 C23 -16.9(3) . . . . ?
C27 C22 C23 C24 -1.1(3) . . . . ?
C14 C22 C23 C24 178.3(2) . . . . ?
C22 C23 C24 C25 1.4(4) . . . . ?
C23 C24 C25 C26 -0.1(3) . . . . ?
C24 C25 C26 C27 -1.3(3) . . . . ?
C25 C26 C27 C22 1.6(3) . . . . ?
C23 C22 C27 C26 -0.3(3) . . . . ?
C14 C22 C27 C26 -179.72(19) . . . . ?
